data_4506602
loop_
_publ_author_name
'Shi, Peng-fei'
'Chen, Zhi'
'Xiong, Gang'
'Shen, Bo'
'Sun, Jing-Zhe'
'Cheng, Peng'
'Zhao, Bin'

_publ_section_title
;
 Structures, Luminescence, and Magnetic Properties of Several
 Three-Dimensional Lanthanide--Organic Frameworks Comprising
 4-Carboxyphenoxy Acetic Acid
;
_journal_issue 11
_journal_name_full 'Crystal Growth &amp; Design'
_journal_page_first 5203
_journal_paper_doi 10.1021/cg300277m
_journal_volume 12
_journal_year 2012
_chemical_formula_sum 'C10 H8 O8 Tb'
_chemical_formula_weight 415.08
_chemical_name_systematic
; 
 ? 
;
_space_group_IT_number 14
_symmetry_cell_setting monoclinic
_symmetry_space_group_name_Hall '-P 2ybc'
_symmetry_space_group_name_H-M 'P 1 21/c 1'
_atom_sites_solution_hydrogens geom
_atom_sites_solution_primary direct
_atom_sites_solution_secondary difmap
_audit_creation_method SHELXL-97
_cell_angle_alpha 90.00
_cell_angle_beta 96.161(5)
_cell_angle_gamma 90.00
_cell_formula_units_Z 4
_cell_length_a 7.3327(6)
_cell_length_b 7.0342(4)
_cell_length_c 23.4468(11)
_cell_measurement_temperature 293(2)
_cell_volume 1202.39(13)
_computing_structure_refinement 'SHELXL-97 (Sheldrick, 1997)'
_computing_structure_solution 'SHELXS-97 (Sheldrick, 1990)'
_diffrn_ambient_temperature 293(2)
_diffrn_measured_fraction_theta_full 0.999
_diffrn_measured_fraction_theta_max 0.999
_diffrn_measurement_device_type 'SuperNova, Single source at offset), Eos'
_diffrn_measurement_method '\w scans'
_diffrn_radiation_monochromator graphite
_diffrn_radiation_source 'fine-focus sealed tube'
_diffrn_radiation_type MoK\a
_diffrn_radiation_wavelength 0.71073
_diffrn_reflns_av_R_equivalents 0.0269
_diffrn_reflns_av_sigmaI/netI 0.0411
_diffrn_reflns_limit_h_max 7
_diffrn_reflns_limit_h_min -8
_diffrn_reflns_limit_k_max 8
_diffrn_reflns_limit_k_min -7
_diffrn_reflns_limit_l_max 27
_diffrn_reflns_limit_l_min -25
_diffrn_reflns_number 4717
_diffrn_reflns_theta_full 25.00
_diffrn_reflns_theta_max 25.00
_diffrn_reflns_theta_min 3.02
_exptl_absorpt_coefficient_mu 5.915
_exptl_absorpt_correction_T_max 1.00000
_exptl_absorpt_correction_T_min 0.58409
_exptl_absorpt_correction_type multi-scan
_exptl_crystal_density_diffrn 2.293
_exptl_crystal_density_method 'not measured'
_exptl_crystal_F_000 788
_exptl_crystal_size_max 0.2
_exptl_crystal_size_mid 0.1
_exptl_crystal_size_min 0.04
_refine_diff_density_max 2.017
_refine_diff_density_min -3.575
_refine_diff_density_rms 0.286
_refine_ls_extinction_method none
_refine_ls_goodness_of_fit_ref 1.079
_refine_ls_hydrogen_treatment constr
_refine_ls_matrix_type full
_refine_ls_number_parameters 173
_refine_ls_number_reflns 2121
_refine_ls_number_restraints 54
_refine_ls_restrained_S_all 1.065
_refine_ls_R_factor_all 0.0695
_refine_ls_R_factor_gt 0.0680
_refine_ls_shift/su_max 0.009
_refine_ls_shift/su_mean 0.001
_refine_ls_structure_factor_coef Fsqd
_refine_ls_weighting_details 'calc w=1/[\s^2^(Fo^2^)+(0.0000P)^2^+150.0000P] where P=(Fo^2^+2Fc^2^)/3'
_refine_ls_weighting_scheme calc
_refine_ls_wR_factor_gt 0.1605
_refine_ls_wR_factor_ref 0.1613
_reflns_number_gt 2078
_reflns_number_total 2121
_reflns_threshold_expression >2sigma(I)
_cod_data_source_file cg300277m_si_002.cif
_cod_data_source_block 3a
_cod_depositor_comments
;
The following automatic conversions were performed:

'_symmetry_cell_setting' value 'Monoclinic' changed to 'monoclinic'
according to /home/saulius/struct/CIF-dictionaries/cif_core.dic
dictionary named 'cif_core.dic' version 2.4.2 from 2011-04-26.

Automatic conversion script
Id: cif_fix_values 1891 2012-01-12 08:04:46Z andrius 
;
_cod_original_sg_symbol_H-M P21/c
_cod_database_code 4506602

loop_
_symmetry_equiv_pos_as_xyz
'x, y, z'
'-x, y+1/2, -z+1/2'
'-x, -y, -z'
'x, -y-1/2, z-1/2'

loop_
_atom_site_label
_atom_site_type_symbol
_atom_site_fract_x
_atom_site_fract_y
_atom_site_fract_z
_atom_site_U_iso_or_equiv
_atom_site_adp_type
_atom_site_occupancy
_atom_site_symmetry_multiplicity
_atom_site_calc_flag
_atom_site_refinement_flags
Tb1 Tb 0.27513(9) 0.32226(10) -0.00688(3) 0.0040(2) Uani 1 1 d .
C1 C 0.577(2) 0.270(2) 0.0788(6) 0.008(3) Uani 1 1 d U
C2 C 0.713(2) 0.268(2) 0.1317(6) 0.009(3) Uani 1 1 d U
H2A H 0.8367 0.2477 0.1215 0.010 Uiso 1 1 calc R
H2B H 0.7103 0.3880 0.1520 0.010 Uiso 1 1 calc R
C3 C 0.730(2) 0.114(3) 0.2228(7) 0.019(4) Uani 1 1 d .
C4 C 0.872(2) 0.225(2) 0.2464(8) 0.018(4) Uani 1 1 d .
H4 H 0.9293 0.3097 0.2236 0.022 Uiso 1 1 calc R
C5 C 0.929(2) 0.211(3) 0.3053(7) 0.017(4) Uani 1 1 d .
H5 H 1.0279 0.2829 0.3214 0.020 Uiso 1 1 calc R
C6 C 0.837(2) 0.087(2) 0.3400(7) 0.011(3) Uani 1 1 d U
C7 C 0.699(2) -0.025(3) 0.3150(7) 0.020(4) Uani 1 1 d .
H7 H 0.6403 -0.1090 0.3376 0.024 Uiso 1 1 calc R
C8 C 0.644(2) -0.015(3) 0.2558(7) 0.021(4) Uani 1 1 d .
H8 H 0.5509 -0.0939 0.2391 0.026 Uiso 1 1 calc R
C9 C 0.8939(18) 0.078(2) 0.4032(6) 0.002(3) Uani 1 1 d U
C10 C -0.051(2) 0.059(2) 0.0208(6) 0.008(3) Uani 1 1 d U
O1 O 0.5957(14) 0.4016(16) 0.0415(4) 0.008(2) Uani 1 1 d U
O2 O 0.4444(14) 0.1573(17) 0.0719(5) 0.012(2) Uani 1 1 d U
O3 O 0.6593(18) 0.1170(19) 0.1658(5) 0.024(3) Uani 1 1 d .
O4 O 0.7738(14) 0.0360(16) 0.4352(4) 0.009(2) Uani 1 1 d .
O5 O 1.0571(15) 0.1170(16) 0.4205(5) 0.012(2) Uani 1 1 d .
O6 O 0.4713(15) 0.2259(17) -0.0737(5) 0.014(3) Uani 1 1 d .
H6A H 0.4963 0.1085 -0.0688 0.021 Uiso 1 1 d R
H6B H 0.4190 0.2433 -0.1074 0.021 Uiso 1 1 d R
O7 O 0.1951(14) 0.0110(16) -0.0362(4) 0.008(2) Uani 1 1 d U
O8 O 0.0217(14) 0.2144(16) 0.0377(4) 0.010(2) Uani 1 1 d U

loop_
_atom_site_aniso_label
_atom_site_aniso_U_11
_atom_site_aniso_U_22
_atom_site_aniso_U_33
_atom_site_aniso_U_23
_atom_site_aniso_U_13
_atom_site_aniso_U_12
Tb1 0.0031(4) 0.0050(4) 0.0041(4) -0.0007(3) 0.0009(2) -0.0012(3)
C1 0.008(3) 0.008(3) 0.008(3) -0.0001(10) 0.0009(11) 0.0001(10)
C2 0.009(3) 0.009(3) 0.008(3) 0.0001(10) 0.0009(11) 0.0000(10)
C3 0.021(9) 0.023(10) 0.012(8) 0.002(7) -0.008(7) 0.008(8)
C4 0.028(10) 0.007(9) 0.020(9) -0.001(7) 0.003(8) -0.007(7)
C5 0.018(8) 0.022(11) 0.009(8) -0.003(7) -0.006(6) -0.002(8)
C6 0.012(6) 0.011(7) 0.010(6) 0.000(5) -0.001(5) 0.008(6)
C7 0.024(9) 0.022(10) 0.015(9) 0.004(8) 0.005(7) -0.010(8)
C8 0.021(9) 0.027(11) 0.016(9) -0.001(8) -0.004(7) -0.013(8)
C9 0.002(3) 0.002(3) 0.002(3) -0.0001(10) 0.0001(10) 0.0002(10)
C10 0.008(3) 0.008(3) 0.008(3) -0.0001(10) 0.0010(11) -0.0001(10)
O1 0.010(5) 0.008(5) 0.007(5) 0.006(4) 0.000(4) -0.002(4)
O2 0.012(2) 0.012(3) 0.012(2) 0.0000(10) 0.0013(10) 0.0003(10)
O3 0.033(7) 0.025(7) 0.013(6) 0.003(5) -0.008(5) -0.007(6)
O4 0.012(5) 0.006(5) 0.008(5) -0.001(4) 0.001(4) 0.003(5)
O5 0.018(6) 0.007(6) 0.011(5) -0.007(5) 0.006(5) -0.005(5)
O6 0.016(6) 0.014(7) 0.011(6) -0.003(5) 0.004(5) -0.003(5)
O7 0.008(2) 0.008(2) 0.008(2) -0.0001(10) 0.0010(10) -0.0002(10)
O8 0.011(2) 0.010(2) 0.011(2) -0.0001(10) 0.0010(10) -0.0001(10)

loop_
_atom_type_symbol
_atom_type_description
_atom_type_scat_dispersion_real
_atom_type_scat_dispersion_imag
_atom_type_scat_source
C C 0.0033 0.0016 'International Tables Vol C Tables 4.2.6.8 and 6.1.1.4'
H H 0.0000 0.0000 'International Tables Vol C Tables 4.2.6.8 and 6.1.1.4'
O O 0.0106 0.0060 'International Tables Vol C Tables 4.2.6.8 and 6.1.1.4'
Tb Tb -0.1723 4.1537 'International Tables Vol C Tables 4.2.6.8 and 6.1.1.4'

loop_
_geom_angle_atom_site_label_1
_geom_angle_atom_site_label_2
_geom_angle_atom_site_label_3
_geom_angle
_geom_angle_site_symmetry_1
_geom_angle_site_symmetry_3
O5 Tb1 O4 105.9(4) 4_465 2_655
O5 Tb1 O6 89.2(4) 4_465 .
O4 Tb1 O6 146.1(4) 2_655 .
O5 Tb1 O1 82.0(4) 4_465 3_665
O4 Tb1 O1 79.2(4) 2_655 3_665
O6 Tb1 O1 73.0(4) . 3_665
O5 Tb1 O7 79.7(4) 4_465 .
O4 Tb1 O7 139.9(4) 2_655 .
O6 Tb1 O7 71.7(4) . .
O1 Tb1 O7 140.2(4) 3_665 .
O5 Tb1 O8 82.3(4) 4_465 .
O4 Tb1 O8 72.3(4) 2_655 .
O6 Tb1 O8 140.9(4) . .
O1 Tb1 O8 142.1(4) 3_665 .
O7 Tb1 O8 69.2(4) . .
O5 Tb1 O2 159.7(4) 4_465 .
O4 Tb1 O2 82.1(4) 2_655 .
O6 Tb1 O2 94.1(4) . .
O1 Tb1 O2 118.1(4) 3_665 .
O7 Tb1 O2 82.4(4) . .
O8 Tb1 O2 82.6(4) . .
O5 Tb1 O1 147.0(4) 4_465 .
O4 Tb1 O1 75.1(4) 2_655 .
O6 Tb1 O1 76.0(4) . .
O1 Tb1 O1 65.6(4) 3_665 .
O7 Tb1 O1 121.4(4) . .
O8 Tb1 O1 127.3(3) . .
O2 Tb1 O1 52.6(4) . .
O5 Tb1 C1 173.8(4) 4_465 .
O4 Tb1 C1 75.0(4) 2_655 .
O6 Tb1 C1 86.9(4) . .
O1 Tb1 C1 92.2(4) 3_665 .
O7 Tb1 C1 103.7(4) . .
O8 Tb1 C1 103.7(4) . .
O2 Tb1 C1 25.9(4) . .
O1 Tb1 C1 26.9(4) . .
O2 C1 O1 120.2(13) . .
O2 C1 C2 122.6(14) . .
O1 C1 C2 117.1(13) . .
O2 C1 Tb1 57.0(8) . .
O1 C1 Tb1 63.8(8) . .
C2 C1 Tb1 167.7(11) . .
O3 C2 C1 105.7(12) . .
O3 C2 H2A 110.6 . .
C1 C2 H2A 110.6 . .
O3 C2 H2B 110.6 . .
C1 C2 H2B 110.6 . .
H2A C2 H2B 108.7 . .
C4 C3 O3 125.0(17) . .
C4 C3 C8 121.4(16) . .
O3 C3 C8 113.7(16) . .
C3 C4 C5 119.4(17) . .
C3 C4 H4 120.3 . .
C5 C4 H4 120.3 . .
C4 C5 C6 120.1(15) . .
C4 C5 H5 120.0 . .
C6 C5 H5 120.0 . .
C7 C6 C5 119.1(15) . .
C7 C6 C9 120.8(15) . .
C5 C6 C9 120.0(14) . .
C6 C7 C8 121.2(17) . .
C6 C7 H7 119.4 . .
C8 C7 H7 119.4 . .
C3 C8 C7 118.7(16) . .
C3 C8 H8 120.7 . .
C7 C8 H8 120.7 . .
O4 C9 O5 124.5(13) . .
O4 C9 C6 117.8(12) . .
O5 C9 C6 117.7(13) . .
O7 C10 O8 126.1(14) 3 .
O7 C10 C10 117.0(17) 3 3
O8 C10 C10 116.9(16) . 3
C1 O1 Tb1 154.8(10) . 3_665
C1 O1 Tb1 89.2(8) . .
Tb1 O1 Tb1 114.4(4) 3_665 .
C1 O2 Tb1 97.1(9) . .
C3 O3 C2 117.4(14) . .
C9 O4 Tb1 139.6(9) . 2_645
C9 O5 Tb1 149.8(10) . 4_666
Tb1 O6 H6A 109.3 . .
Tb1 O6 H6B 109.4 . .
H6A O6 H6B 109.5 . .
C10 O7 Tb1 118.2(10) 3 .
C10 O8 Tb1 117.8(10) . .

loop_
_geom_bond_atom_site_label_1
_geom_bond_atom_site_label_2
_geom_bond_distance
_geom_bond_site_symmetry_2
Tb1 O5 2.248(11) 4_465
Tb1 O4 2.311(11) 2_655
Tb1 O6 2.338(11) .
Tb1 O1 2.344(11) 3_665
Tb1 O7 2.350(11) .
Tb1 O8 2.353(10) .
Tb1 O2 2.410(11) .
Tb1 O1 2.559(10) .
Tb1 C1 2.851(15) .
C1 O2 1.253(19) .
C1 O1 1.292(19) .
C1 C2 1.51(2) .
C2 O3 1.41(2) .
C2 H2A 0.9700 .
C2 H2B 0.9700 .
C3 C4 1.37(2) .
C3 O3 1.38(2) .
C3 C8 1.39(3) .
C4 C5 1.40(2) .
C4 H4 0.9300 .
C5 C6 1.41(2) .
C5 H5 0.9300 .
C6 C7 1.37(2) .
C6 C9 1.50(2) .
C7 C8 1.41(2) .
C7 H7 0.9300 .
C8 H8 0.9300 .
C9 O4 1.253(18) .
C9 O5 1.253(18) .
C10 O7 1.256(19) 3
C10 O8 1.26(2) .
C10 C10 1.53(3) 3
O1 Tb1 2.344(11) 3_665
O4 Tb1 2.311(11) 2_645
O5 Tb1 2.248(11) 4_666
O6 H6A 0.8508 .
O6 H6B 0.8506 .
O7 C10 1.256(19) 3

loop_
_geom_torsion_atom_site_label_1
_geom_torsion_atom_site_label_2
_geom_torsion_atom_site_label_3
_geom_torsion_atom_site_label_4
_geom_torsion
_geom_torsion_site_symmetry_1
_geom_torsion_site_symmetry_4
O5 Tb1 C1 O2 -157(4) 4_465 .
O4 Tb1 C1 O2 103.1(9) 2_655 .
O6 Tb1 C1 O2 -105.9(9) . .
O1 Tb1 C1 O2 -178.7(9) 3_665 .
O7 Tb1 C1 O2 -35.5(10) . .
O8 Tb1 C1 O2 36.0(10) . .
O1 Tb1 C1 O2 -170.4(15) . .
O5 Tb1 C1 O1 13(4) 4_465 .
O4 Tb1 C1 O1 -86.5(9) 2_655 .
O6 Tb1 C1 O1 64.6(9) . .
O1 Tb1 C1 O1 -8.3(10) 3_665 .
O7 Tb1 C1 O1 134.9(8) . .
O8 Tb1 C1 O1 -153.6(8) . .
O2 Tb1 C1 O1 170.4(15) . .
O5 Tb1 C1 C2 111(6) 4_465 .
O4 Tb1 C1 C2 11(5) 2_655 .
O6 Tb1 C1 C2 162(5) . .
O1 Tb1 C1 C2 89(5) 3_665 .
O7 Tb1 C1 C2 -128(5) . .
O8 Tb1 C1 C2 -56(5) . .
O2 Tb1 C1 C2 -92(5) . .
O1 Tb1 C1 C2 98(5) . .
O2 C1 C2 O3 2(2) . .
O1 C1 C2 O3 177.8(13) . .
Tb1 C1 C2 O3 86(5) . .
O3 C3 C4 C5 178.9(17) . .
C8 C3 C4 C5 -1(3) . .
C3 C4 C5 C6 -2(3) . .
C4 C5 C6 C7 3(3) . .
C4 C5 C6 C9 -177.6(15) . .
C5 C6 C7 C8 -2(3) . .
C9 C6 C7 C8 179.3(16) . .
C4 C3 C8 C7 3(3) . .
O3 C3 C8 C7 -177.2(17) . .
C6 C7 C8 C3 -1(3) . .
C7 C6 C9 O4 -30(2) . .
C5 C6 C9 O4 150.5(15) . .
C7 C6 C9 O5 151.5(16) . .
C5 C6 C9 O5 -27(2) . .
O2 C1 O1 Tb1 169.5(15) . 3_665
C2 C1 O1 Tb1 -6(3) . 3_665
Tb1 C1 O1 Tb1 160(2) . 3_665
O2 C1 O1 Tb1 9.3(14) . .
C2 C1 O1 Tb1 -166.3(12) . .
O5 Tb1 O1 C1 -177.4(9) 4_465 .
O4 Tb1 O1 C1 86.2(9) 2_655 .
O6 Tb1 O1 C1 -111.7(9) . .
O1 Tb1 O1 C1 170.9(11) 3_665 .
O7 Tb1 O1 C1 -53.8(9) . .
O8 Tb1 O1 C1 32.9(10) . .
O2 Tb1 O1 C1 -5.2(8) . .
O5 Tb1 O1 Tb1 11.7(9) 4_465 3_665
O4 Tb1 O1 Tb1 -84.7(5) 2_655 3_665
O6 Tb1 O1 Tb1 77.5(5) . 3_665
O1 Tb1 O1 Tb1 0.0 3_665 3_665
O7 Tb1 O1 Tb1 135.3(4) . 3_665
O8 Tb1 O1 Tb1 -138.0(4) . 3_665
O2 Tb1 O1 Tb1 -176.1(7) . 3_665
C1 Tb1 O1 Tb1 -170.9(11) . 3_665
O1 C1 O2 Tb1 -10.0(15) . .
C2 C1 O2 Tb1 165.4(13) . .
O5 Tb1 O2 C1 173.1(11) 4_465 .
O4 Tb1 O2 C1 -71.8(9) 2_655 .
O6 Tb1 O2 C1 74.4(9) . .
O1 Tb1 O2 C1 1.5(10) 3_665 .
O7 Tb1 O2 C1 145.3(9) . .
O8 Tb1 O2 C1 -144.8(9) . .
O1 Tb1 O2 C1 5.4(8) . .
C4 C3 O3 C2 -12(3) . .
C8 C3 O3 C2 167.9(16) . .
C1 C2 O3 C3 -163.6(14) . .
O5 C9 O4 Tb1 -55(2) . 2_645
C6 C9 O4 Tb1 127.1(13) . 2_645
O4 C9 O5 Tb1 -8(3) . 4_666
C6 C9 O5 Tb1 170.3(14) . 4_666
O5 Tb1 O7 C10 -78.2(11) 4_465 3
O4 Tb1 O7 C10 24.3(13) 2_655 3
O6 Tb1 O7 C10 -170.8(11) . 3
O1 Tb1 O7 C10 -142.1(10) 3_665 3
O8 Tb1 O7 C10 7.4(10) . 3
O2 Tb1 O7 C10 92.3(11) . 3
O1 Tb1 O7 C10 129.2(10) . 3
C1 Tb1 O7 C10 107.1(11) . 3
O7 C10 O8 Tb1 -173.3(12) 3 .
C10 C10 O8 Tb1 9(2) 3 .
O5 Tb1 O8 C10 73.4(11) 4_465 .
O4 Tb1 O8 C10 -177.1(11) 2_655 .
O6 Tb1 O8 C10 -5.7(13) . .
O1 Tb1 O8 C10 139.8(10) 3_665 .
O7 Tb1 O8 C10 -8.4(10) . .
O2 Tb1 O8 C10 -93.0(11) . .
O1 Tb1 O8 C10 -122.7(10) . .
C1 Tb1 O8 C10 -108.0(11) . .
